data_7030351
loop_
_publ_author_name
'Das, Lakshmi Kanta'
'Drew, Michael G. B.'
'Diaz, Carmen'
'Ghosh, Ashutosh'

_publ_section_title
;
 pH dependent facile synthesis of di- and trinuclear oxime based Cu(ii)
 complexes: antiferromagnetic coupling in the dinuclear cores and spin
 frustration in the triangular core.
;
_journal_issue 20
_journal_name_full 'Dalton transactions (Cambridge, England : 2003)'
_journal_page_first 7589
_journal_page_last 7598
_journal_paper_doi 10.1039/c3dt53361a
_journal_volume 43
_journal_year 2014
_chemical_formula_sum 'C18 H38 B2 Cu2 F8 N6 O3'
_chemical_formula_weight 687.24
_chemical_name_systematic
;
 ?
;
_space_group_IT_number 19
_symmetry_cell_setting orthorhombic
_symmetry_space_group_name_Hall 'P 2ac 2ab'
_symmetry_space_group_name_H-M 'P 21 21 21'
_atom_sites_solution_hydrogens geom
_atom_sites_solution_primary direct
_atom_sites_solution_secondary difmap
_audit_creation_method SHELXL-97
_cell_angle_alpha 90
_cell_angle_beta 90
_cell_angle_gamma 90
_cell_formula_units_Z 4
_cell_length_a 10.4206(3)
_cell_length_b 13.2830(3)
_cell_length_c 21.0965(5)
_cell_measurement_reflns_used 50961
_cell_measurement_temperature 293(2)
_cell_measurement_theta_max 30.98
_cell_measurement_theta_min 1.81
_cell_volume 2920.11(13)
_computing_cell_refinement 'Bruker SMART'
_computing_data_collection 'Bruker SMART'
_computing_data_reduction 'Bruker SAINT'
_computing_molecular_graphics PLATON(Spek,2004)
_computing_publication_material 'WINGX V1.80.03'
_computing_structure_refinement 'SHELXL-97 (Sheldrick, 1997)'
_computing_structure_solution 'SHELXS-97 (Sheldrick, 1997)'
_diffrn_ambient_temperature 293(2)
_diffrn_measured_fraction_theta_full 0.998
_diffrn_measured_fraction_theta_max 0.998
_diffrn_measurement_device 'CCD area detector'
_diffrn_measurement_method 'phi and omega scans'
_diffrn_radiation_monochromator graphite
_diffrn_radiation_source 'fine-focus sealed tube'
_diffrn_radiation_type MoK\a
_diffrn_radiation_wavelength 0.71073
_diffrn_reflns_av_R_equivalents 0.0508
_diffrn_reflns_av_unetI/netI 0.0479
_diffrn_reflns_limit_h_max 15
_diffrn_reflns_limit_h_min -15
_diffrn_reflns_limit_k_max 19
_diffrn_reflns_limit_k_min -19
_diffrn_reflns_limit_l_max 30
_diffrn_reflns_limit_l_min -27
_diffrn_reflns_number 50961
_diffrn_reflns_theta_full 30.98
_diffrn_reflns_theta_max 30.98
_diffrn_reflns_theta_min 1.81
_diffrn_standards_decay_% n/a
_diffrn_standards_interval_count n/a
_diffrn_standards_interval_time n/a
_diffrn_standards_number n/a
_exptl_absorpt_coefficient_mu 1.538
_exptl_absorpt_correction_T_max 0.8614
_exptl_absorpt_correction_T_min 0.8134
_exptl_absorpt_correction_type empirical
_exptl_absorpt_process_details sadabs
_exptl_crystal_colour green
_exptl_crystal_density_diffrn 1.563
_exptl_crystal_density_method 'not measured'
_exptl_crystal_description needle
_exptl_crystal_F_000 1408
_exptl_crystal_size_max 0.14
_exptl_crystal_size_mid 0.12
_exptl_crystal_size_min 0.10
_refine_diff_density_max 0.714
_refine_diff_density_min -0.445
_refine_diff_density_rms 0.078
_refine_ls_abs_structure_details 'Flack H D (1983), Acta Cryst. A39, 876-881'
_refine_ls_abs_structure_Flack 0.016(16)
_refine_ls_extinction_method none
_refine_ls_goodness_of_fit_ref 1.051
_refine_ls_hydrogen_treatment constr
_refine_ls_matrix_type full
_refine_ls_number_parameters 360
_refine_ls_number_reflns 9258
_refine_ls_number_restraints 0
_refine_ls_restrained_S_all 1.051
_refine_ls_R_factor_all 0.0808
_refine_ls_R_factor_gt 0.0486
_refine_ls_shift/su_max 0.001
_refine_ls_shift/su_mean 0.000
_refine_ls_structure_factor_coef Fsqd
_refine_ls_weighting_details 'calc w=1/[\s^2^(Fo^2^)+(0.0830P)^2^+0.0000P] where P=(Fo^2^+2Fc^2^)/3'
_refine_ls_weighting_scheme calc
_refine_ls_wR_factor_gt 0.1262
_refine_ls_wR_factor_ref 0.1417
_reflns_number_gt 6316
_reflns_number_total 9258
_reflns_threshold_expression >2sigma(I)
_cod_data_source_file c3dt53361a2.cif
_cod_data_source_block 2
_cod_original_sg_symbol_H-M P212121
_cod_database_code 7030351

loop_
_symmetry_equiv_pos_as_xyz
'x, y, z'
'-x+1/2, -y, z+1/2'
'x+1/2, -y+1/2, -z'
'-x, y+1/2, -z+1/2'

loop_
_atom_site_label
_atom_site_type_symbol
_atom_site_fract_x
_atom_site_fract_y
_atom_site_fract_z
_atom_site_U_iso_or_equiv
_atom_site_adp_type
_atom_site_occupancy
_atom_site_symmetry_multiplicity
_atom_site_calc_flag
_atom_site_refinement_flags
Cu1 Cu -0.10875(3) 0.00056(3) 0.093074(17) 0.03986(11) Uani 1 1 d .
Cu2 Cu -0.06788(4) -0.22227(3) 0.18504(2) 0.04821(12) Uani 1 1 d .
O11 O 0.0677(3) -0.1253(2) 0.16999(13) 0.0571(6) Uani 1 1 d .
N12 N 0.0521(3) -0.0671(2) 0.11973(14) 0.0446(6) Uani 1 1 d .
C13 C 0.1529(3) -0.0372(3) 0.0899(2) 0.0522(8) Uani 1 1 d .
C14 C 0.1242(4) 0.0230(3) 0.0326(2) 0.0539(9) Uani 1 1 d .
C16 C -0.0301(5) 0.0980(4) -0.0353(2) 0.0781(14) Uani 1 1 d .
H16A H 0.0078 0.0656 -0.0719 0.094 Uiso 1 1 calc R
H16B H 0.0010 0.1668 -0.0335 0.094 Uiso 1 1 calc R
C17 C -0.1738(8) 0.0979(9) -0.0413(3) 0.155(5) Uani 1 1 d .
H17A H -0.1933 0.1361 -0.0793 0.186 Uiso 1 1 calc R
H17B H -0.1981 0.0288 -0.0502 0.186 Uiso 1 1 calc R
C18 C -0.2544(6) 0.1304(8) 0.0029(3) 0.136(4) Uani 1 1 d .
H18A H -0.3377 0.1389 -0.0169 0.163 Uiso 1 1 calc R
H18B H -0.2258 0.1967 0.0160 0.163 Uiso 1 1 calc R
N15 N 0.0072(3) 0.0440(2) 0.02270(15) 0.0488(7) Uani 1 1 d .
N19 N -0.2731(3) 0.0692(4) 0.0610(2) 0.0750(12) Uani 1 1 d .
C20 C -0.3215(7) 0.1405(6) 0.1070(4) 0.127(3) Uani 1 1 d .
H20A H -0.2539 0.1856 0.1193 0.190 Uiso 1 1 calc R
H20B H -0.3521 0.1049 0.1437 0.190 Uiso 1 1 calc R
H20C H -0.3906 0.1783 0.0887 0.190 Uiso 1 1 calc R
C21 C -0.3676(6) -0.0101(8) 0.0517(4) 0.133(3) Uani 1 1 d .
H21A H -0.4425 0.0175 0.0318 0.199 Uiso 1 1 calc R
H21B H -0.3907 -0.0383 0.0920 0.199 Uiso 1 1 calc R
H21C H -0.3319 -0.0618 0.0252 0.199 Uiso 1 1 calc R
O21 O -0.1973(2) -0.02357(16) 0.17228(11) 0.0459(5) Uani 1 1 d .
N22 N -0.2028(3) -0.1172(2) 0.19277(14) 0.0413(6) Uani 1 1 d .
C23 C -0.2972(4) -0.1430(3) 0.22895(17) 0.0494(8) Uani 1 1 d .
C24 C -0.2999(4) -0.2516(3) 0.24397(18) 0.0545(9) Uani 1 1 d .
N25 N -0.2080(4) -0.3042(2) 0.22214(17) 0.0575(8) Uani 1 1 d .
C26 C -0.2089(6) -0.4135(4) 0.2307(3) 0.0836(15) Uani 1 1 d .
H26A H -0.2938 -0.4393 0.2213 0.100 Uiso 1 1 calc R
H26B H -0.1892 -0.4294 0.2745 0.100 Uiso 1 1 calc R
C27 C -0.1122(7) -0.4636(4) 0.1880(4) 0.105(2) Uani 1 1 d .
H27A H -0.1209 -0.5361 0.1920 0.126 Uiso 1 1 calc R
H27B H -0.1311 -0.4459 0.1444 0.126 Uiso 1 1 calc R
C28 C 0.0233(8) -0.4349(4) 0.2025(4) 0.106(2) Uani 1 1 d .
H28A H 0.0795 -0.4869 0.1860 0.127 Uiso 1 1 calc R
H28B H 0.0339 -0.4335 0.2481 0.127 Uiso 1 1 calc R
N29 N 0.0662(5) -0.3349(3) 0.17613(18) 0.0697(10) Uani 1 1 d .
C30 C 0.0994(10) -0.3375(6) 0.1070(3) 0.131(3) Uani 1 1 d .
H30A H 0.1057 -0.2700 0.0911 0.196 Uiso 1 1 calc R
H30B H 0.0337 -0.3730 0.0842 0.196 Uiso 1 1 calc R
H30C H 0.1801 -0.3713 0.1014 0.196 Uiso 1 1 calc R
C31 C 0.1834(5) -0.3116(4) 0.2120(3) 0.0896(17) Uani 1 1 d .
H31A H 0.1623 -0.3019 0.2558 0.134 Uiso 1 1 calc R
H31B H 0.2216 -0.2513 0.1954 0.134 Uiso 1 1 calc R
H31C H 0.2430 -0.3664 0.2081 0.134 Uiso 1 1 calc R
C131 C 0.2855(4) -0.0641(4) 0.1108(3) 0.0782(14) Uani 1 1 d .
H13A H 0.3136 -0.1233 0.0887 0.117 Uiso 1 1 calc R
H13B H 0.2855 -0.0770 0.1556 0.117 Uiso 1 1 calc R
H13C H 0.3427 -0.0093 0.1017 0.117 Uiso 1 1 calc R
C141 C 0.2329(5) 0.0496(5) -0.0110(3) 0.0829(15) Uani 1 1 d .
H14A H 0.2730 0.1105 0.0034 0.124 Uiso 1 1 calc R
H14B H 0.2005 0.0591 -0.0531 0.124 Uiso 1 1 calc R
H14C H 0.2948 -0.0040 -0.0110 0.124 Uiso 1 1 calc R
C231 C -0.3994(5) -0.0725(4) 0.2489(3) 0.0762(14) Uani 1 1 d .
H23A H -0.4814 -0.0983 0.2361 0.114 Uiso 1 1 calc R
H23B H -0.3853 -0.0080 0.2295 0.114 Uiso 1 1 calc R
H23C H -0.3977 -0.0653 0.2942 0.114 Uiso 1 1 calc R
C241 C -0.4109(5) -0.2926(4) 0.2810(3) 0.0862(15) Uani 1 1 d .
H24A H -0.3850 -0.3527 0.3027 0.129 Uiso 1 1 calc R
H24B H -0.4802 -0.3080 0.2526 0.129 Uiso 1 1 calc R
H24C H -0.4388 -0.2433 0.3113 0.129 Uiso 1 1 calc R
O1W O -0.1537(5) -0.1997(6) 0.0675(2) 0.163(3) Uani 1 1 d .
H1W1 H -0.2432 -0.2172 0.0614 0.196 Uiso 1 1 calc R
H1W2 H -0.0993 -0.2286 0.0349 0.196 Uiso 1 1 calc R
B4 B 0.0404(7) 0.2542(5) 0.1316(3) 0.0746(15) Uani 1 1 d .
B5 B -0.4809(5) -0.3111(5) 0.0916(4) 0.0769(15) Uani 1 1 d .
F41 F -0.0317(4) 0.1675(3) 0.1445(2) 0.1144(14) Uani 1 1 d .
F42 F 0.1591(4) 0.2189(4) 0.1170(2) 0.1261(14) Uani 1 1 d .
F44 F 0.0323(6) 0.3099(3) 0.1851(2) 0.144(2) Uani 1 1 d .
F43 F -0.0148(4) 0.3014(4) 0.0824(2) 0.1331(18) Uani 1 1 d .
F51 F -0.3718(5) -0.3208(6) 0.0582(4) 0.201(3) Uani 1 1 d .
F52 F -0.5820(5) -0.3203(5) 0.0555(3) 0.166(2) Uani 1 1 d .
F53 F -0.4818(5) -0.2320(3) 0.1305(2) 0.1277(16) Uani 1 1 d .
F54 F -0.4775(9) -0.3965(4) 0.1274(3) 0.199(3) Uani 1 1 d .

loop_
_atom_site_aniso_label
_atom_site_aniso_U_11
_atom_site_aniso_U_22
_atom_site_aniso_U_33
_atom_site_aniso_U_23
_atom_site_aniso_U_13
_atom_site_aniso_U_12
Cu1 0.04016(17) 0.03855(19) 0.04088(19) 0.00313(18) -0.00130(13) 0.00363(16)
Cu2 0.0516(2) 0.0382(2) 0.0548(2) 0.00798(19) -0.00274(19) 0.00471(18)
O11 0.0470(12) 0.0587(15) 0.0657(16) 0.0175(12) -0.0077(12) 0.0073(12)
N12 0.0394(13) 0.0371(13) 0.0574(16) 0.0038(12) -0.0035(12) 0.0021(11)
C13 0.0397(15) 0.0479(18) 0.069(2) -0.0058(18) 0.0061(16) 0.0009(14)
C14 0.058(2) 0.0394(18) 0.064(2) -0.0054(16) 0.0199(17) -0.0050(14)
C16 0.098(4) 0.087(4) 0.049(2) 0.024(2) 0.010(2) 0.007(3)
C17 0.132(6) 0.252(12) 0.081(4) 0.073(6) -0.002(4) 0.089(7)
C18 0.090(4) 0.212(9) 0.106(5) 0.105(6) 0.019(4) 0.057(5)
N15 0.0606(18) 0.0440(16) 0.0418(15) 0.0020(13) 0.0069(13) 0.0025(13)
N19 0.0515(18) 0.105(3) 0.069(2) 0.041(2) -0.0087(17) 0.005(2)
C20 0.112(5) 0.123(5) 0.145(6) 0.061(5) 0.037(4) 0.080(5)
C21 0.065(3) 0.226(10) 0.108(5) 0.029(6) -0.034(3) -0.043(5)
O21 0.0494(11) 0.0375(12) 0.0509(13) 0.0056(9) 0.0054(10) 0.0044(9)
N22 0.0425(12) 0.0373(13) 0.0442(14) 0.0034(12) -0.0005(11) 0.0007(11)
C23 0.0544(19) 0.0505(19) 0.0433(17) 0.0059(15) 0.0007(15) -0.0065(16)
C24 0.057(2) 0.057(2) 0.0491(19) 0.0116(16) -0.0050(16) -0.0143(17)
N25 0.070(2) 0.0421(16) 0.0607(19) 0.0133(14) -0.0136(17) -0.0083(15)
C26 0.099(4) 0.049(2) 0.102(4) 0.027(3) -0.014(3) -0.012(2)
C27 0.139(6) 0.047(2) 0.130(5) -0.013(3) -0.015(5) 0.004(3)
C28 0.147(6) 0.046(3) 0.124(5) 0.002(3) -0.018(4) 0.036(3)
N29 0.093(3) 0.0495(18) 0.067(2) -0.0001(16) 0.014(2) 0.0182(19)
C30 0.195(9) 0.113(5) 0.084(4) -0.022(4) 0.052(5) 0.039(6)
C31 0.074(3) 0.086(3) 0.109(4) 0.027(3) 0.000(3) 0.037(3)
C131 0.0408(19) 0.085(3) 0.109(4) 0.014(3) 0.006(2) 0.005(2)
C141 0.073(3) 0.087(3) 0.089(4) 0.006(3) 0.033(3) -0.008(3)
C231 0.064(3) 0.076(3) 0.088(3) -0.001(2) 0.034(2) 0.002(2)
C241 0.077(3) 0.088(4) 0.094(4) 0.032(3) 0.014(3) -0.019(3)
O1W 0.102(3) 0.292(9) 0.097(3) -0.088(4) 0.035(3) -0.090(5)
B4 0.091(4) 0.068(3) 0.065(3) 0.009(3) -0.001(3) -0.011(3)
B5 0.061(3) 0.079(4) 0.090(4) -0.008(3) -0.010(3) -0.005(2)
F41 0.156(3) 0.078(2) 0.110(3) -0.0080(19) 0.047(3) -0.034(2)
F42 0.105(3) 0.144(4) 0.130(3) 0.033(3) 0.007(2) -0.019(3)
F44 0.223(5) 0.076(2) 0.134(3) -0.036(2) -0.085(4) 0.032(3)
F43 0.140(3) 0.163(4) 0.096(3) 0.063(3) -0.036(2) -0.043(3)
F51 0.106(3) 0.209(6) 0.289(9) -0.097(6) 0.066(5) -0.040(4)
F52 0.129(4) 0.234(6) 0.136(4) -0.030(4) -0.045(3) -0.005(4)
F53 0.148(4) 0.093(3) 0.142(3) -0.033(3) -0.060(3) 0.030(3)
F54 0.320(10) 0.094(3) 0.184(5) 0.016(4) -0.073(6) -0.018(5)

loop_
_atom_type_symbol
_atom_type_description
_atom_type_scat_dispersion_real
_atom_type_scat_dispersion_imag
_atom_type_scat_source
C C 0.0033 0.0016 'International Tables Vol C Tables 4.2.6.8 and 6.1.1.4'
H H 0.0000 0.0000 'International Tables Vol C Tables 4.2.6.8 and 6.1.1.4'
N N 0.0061 0.0033 'International Tables Vol C Tables 4.2.6.8 and 6.1.1.4'
O O 0.0106 0.0060 'International Tables Vol C Tables 4.2.6.8 and 6.1.1.4'
F F 0.0171 0.0103 'International Tables Vol C Tables 4.2.6.8 and 6.1.1.4'
Cu Cu 0.3201 1.2651 'International Tables Vol C Tables 4.2.6.8 and 6.1.1.4'
B B 0.0013 0.0007 'International Tables Vol C Tables 4.2.6.8 and 6.1.1.4'

loop_
_geom_angle_atom_site_label_1
_geom_angle_atom_site_label_2
_geom_angle_atom_site_label_3
_geom_angle
O21 Cu1 N12 94.76(11)
O21 Cu1 N15 167.69(12)
N12 Cu1 N15 80.24(13)
O21 Cu1 N19 87.73(13)
N12 Cu1 N19 177.24(16)
N15 Cu1 N19 97.55(14)
O21 Cu1 F41 85.87(11)
N12 Cu1 F41 90.43(14)
N15 Cu1 F41 82.94(12)
N19 Cu1 F41 90.95(18)
O21 Cu1 O1W 85.89(12)
N12 Cu1 O1W 76.20(16)
N15 Cu1 O1W 103.63(13)
N19 Cu1 O1W 102.83(19)
F41 Cu1 O1W 163.63(18)
O11 Cu2 N25 165.16(13)
O11 Cu2 N22 93.60(11)
N25 Cu2 N22 80.34(13)
O11 Cu2 N29 88.46(14)
N25 Cu2 N29 97.87(16)
N22 Cu2 N29 177.76(15)
O11 Cu2 O1W 91.01(14)
N25 Cu2 O1W 100.54(15)
N22 Cu2 O1W 76.06(18)
N29 Cu2 O1W 103.05(19)
N12 O11 Cu2 115.5(2)
C13 N12 O11 118.2(3)
C13 N12 Cu1 114.3(2)
O11 N12 Cu1 126.6(2)
N12 C13 C14 113.7(3)
N12 C13 C131 122.4(4)
C14 C13 C131 123.9(4)
N15 C14 C13 116.6(3)
N15 C14 C141 125.0(4)
C13 C14 C141 118.3(4)
N15 C14 Cu1 41.73(19)
C13 C14 Cu1 75.04(19)
C141 C14 Cu1 166.6(4)
N15 C16 C17 109.5(4)
C18 C17 C16 124.8(8)
C17 C18 N19 119.0(7)
C14 N15 C16 119.9(4)
C14 N15 Cu1 113.3(3)
C16 N15 Cu1 126.7(3)
C20 N19 C21 109.1(6)
C20 N19 C18 104.0(6)
C21 N19 C18 112.0(6)
C20 N19 Cu1 111.1(4)
C21 N19 Cu1 106.7(4)
C18 N19 Cu1 113.9(3)
N22 O21 Cu1 117.41(19)
C23 N22 O21 118.5(3)
C23 N22 Cu2 113.7(2)
O21 N22 Cu2 127.2(2)
N22 C23 C24 113.6(4)
N22 C23 C231 123.3(4)
C24 C23 C231 123.0(4)
N25 C24 C23 116.4(3)
N25 C24 C241 124.8(4)
C23 C24 C241 118.7(4)
C24 N25 C26 119.7(4)
C24 N25 Cu2 113.3(3)
C26 N25 Cu2 126.7(4)
N25 C26 C27 111.2(5)
C28 C27 C26 113.4(6)
C27 C28 N29 115.5(5)
C31 N29 C30 108.3(6)
C31 N29 C28 104.0(4)
C30 N29 C28 114.0(5)
C31 N29 Cu2 111.4(3)
C30 N29 Cu2 105.2(4)
C28 N29 Cu2 113.9(4)
Cu2 O1W Cu1 82.44(13)
F43 B4 F44 111.2(6)
F43 B4 F42 112.2(5)
F44 B4 F42 115.8(6)
F43 B4 F41 107.7(5)
F44 B4 F41 104.7(5)
F42 B4 F41 104.5(5)
F52 B5 F53 115.3(6)
F52 B5 F51 111.6(7)
F53 B5 F51 113.8(6)
F52 B5 F54 105.5(7)
F53 B5 F54 108.4(6)
F51 B5 F54 100.8(7)
B4 F41 Cu1 141.8(3)

loop_
_geom_bond_atom_site_label_1
_geom_bond_atom_site_label_2
_geom_bond_distance
Cu1 O21 1.935(2)
Cu1 N12 1.984(3)
Cu1 N15 1.999(3)
Cu1 N19 2.054(4)
Cu1 F41 2.595(4)
Cu1 O1W 2.755(7)
Cu2 O11 1.938(3)
Cu2 N25 1.982(4)
Cu2 N22 1.988(3)
Cu2 N29 2.056(4)
Cu2 O1W 2.653(6)
O11 N12 1.322(4)
N12 C13 1.288(5)
C13 C14 1.480(6)
C13 C131 1.494(6)
C14 N15 1.268(5)
C14 C141 1.501(6)
C16 N15 1.471(5)
C16 C17 1.502(10)
C17 C18 1.327(11)
C18 N19 1.484(7)
N19 C20 1.448(9)
N19 C21 1.455(9)
O21 N22 1.318(4)
N22 C23 1.291(5)
C23 C24 1.478(6)
C23 C231 1.479(6)
C24 N25 1.272(6)
C24 C241 1.498(6)
N25 C26 1.462(5)
C26 C27 1.506(9)
C27 C28 1.494(10)
C28 N29 1.507(8)
N29 C31 1.469(8)
N29 C30 1.499(8)
B4 F43 1.343(7)
B4 F44 1.353(8)
B4 F42 1.357(8)
B4 F41 1.402(7)
B5 F52 1.306(8)
B5 F53 1.333(8)
B5 F51 1.343(8)
B5 F54 1.364(8)

loop_
_geom_hbond_atom_site_label_D
_geom_hbond_atom_site_label_H
_geom_hbond_atom_site_label_A
_geom_hbond_distance_DH
_geom_hbond_distance_HA
_geom_hbond_distance_DA
_geom_hbond_angle_DHA
_geom_hbond_site_symmetry_A
O1W H1W1 F51 0.97 1.92 2.791(7) 147.9 .
O1W H1W2 F52 0.97 2.02 2.712(7) 126.4 3_545
